data_2014677
loop_
_publ_author_name
'Rozycka-Sokolowska, Ewa'
'Marciniak, Bernard'
'Pavlyuk, Volodymyr'
'Dziwinski, Euzebiusz'

_publ_section_title
;
 2,4'-Isopropylidenediphenol
;
_journal_issue 1
_journal_name_full 'Acta Crystallographica Section C'
_journal_page_first o45
_journal_page_last o46
_journal_paper_doi 10.1107/S010827010403015X
_journal_volume 61
_journal_year 2005
_chemical_formula_iupac 'C15 H16 O2'
_chemical_formula_moiety 'C15 H16 O2'
_chemical_formula_sum 'C15 H16 O2'
_chemical_formula_weight 228.28
_chemical_name_systematic
;
2,4'-(propane-2,2-diyl)diphenol
;
_space_group_IT_number 14
_symmetry_cell_setting monoclinic
_symmetry_space_group_name_Hall '-P 2ybc'
_symmetry_space_group_name_H-M 'P 1 21/c 1'
_atom_sites_solution_hydrogens geom
_atom_sites_solution_primary direct
_atom_sites_solution_secondary difmap
_audit_creation_method SHELXL97
_cell_angle_alpha 90.00
_cell_angle_beta 93.62(3)
_cell_angle_gamma 90.00
_cell_formula_units_Z 4
_cell_length_a 13.621(3)
_cell_length_b 12.461(2)
_cell_length_c 7.2320(10)
_cell_measurement_reflns_used 20
_cell_measurement_temperature 293(2)
_cell_measurement_theta_max 15
_cell_measurement_theta_min 8
_cell_volume 1225.0(4)
_computing_cell_refinement 'DARCH software'
_computing_data_collection 'DARCH software'
_computing_data_reduction 'DARCH software'
_computing_molecular_graphics 'ORTEP-3 (Farrugia, 1997) and PLATON (Spek, 2000)'
_computing_publication_material SHELXL97
_computing_structure_refinement 'SHELXL97 (Sheldrick, 1997)'
_computing_structure_solution 'SHELXS97 (Sheldrick, 1990)'
_diffrn_ambient_temperature 293(2)
_diffrn_measured_fraction_theta_full 1.000
_diffrn_measured_fraction_theta_max 1.000
_diffrn_measurement_device_type DARCH-1
_diffrn_measurement_method \w/2\q
_diffrn_radiation_monochromator graphite
_diffrn_radiation_source 'BSW x-ray tube'
_diffrn_radiation_type MoK\a
_diffrn_radiation_wavelength 0.71069
_diffrn_reflns_av_R_equivalents 0.0061
_diffrn_reflns_av_sigmaI/netI 0.0266
_diffrn_reflns_limit_h_max 17
_diffrn_reflns_limit_h_min -17
_diffrn_reflns_limit_k_max 16
_diffrn_reflns_limit_k_min -16
_diffrn_reflns_limit_l_max 9
_diffrn_reflns_limit_l_min -9
_diffrn_reflns_number 5620
_diffrn_reflns_theta_full 27.44
_diffrn_reflns_theta_max 27.44
_diffrn_reflns_theta_min 1.50
_diffrn_standards_decay_% 2.2
_diffrn_standards_interval_count 100
_diffrn_standards_number 3
_exptl_absorpt_coefficient_mu 0.081
_exptl_absorpt_correction_T_max 0.996
_exptl_absorpt_correction_T_min 0.966
_exptl_absorpt_correction_type refdelf
_exptl_absorpt_process_details '(DIFABS; Walker & Stuart, 1983)'
_exptl_crystal_colour colourless
_exptl_crystal_density_diffrn 1.238
_exptl_crystal_density_meas ?
_exptl_crystal_density_method 'not measured'
_exptl_crystal_description plate
_exptl_crystal_F_000 488
_exptl_crystal_size_max 0.50
_exptl_crystal_size_mid 0.35
_exptl_crystal_size_min 0.04
_refine_diff_density_max 0.081
_refine_diff_density_min -0.187
_refine_ls_extinction_method none
_refine_ls_goodness_of_fit_ref 1.138
_refine_ls_hydrogen_treatment constr
_refine_ls_matrix_type full
_refine_ls_number_parameters 158
_refine_ls_number_reflns 2810
_refine_ls_number_restraints 0
_refine_ls_restrained_S_all 1.138
_refine_ls_R_factor_all 0.0670
_refine_ls_R_factor_gt 0.0425
_refine_ls_shift/su_max 0.027
_refine_ls_shift/su_mean 0.009
_refine_ls_structure_factor_coef Fsqd
_refine_ls_weighting_details 'calc w = 1/[\s^2^(Fo^2^)+(0.0401P)^2^] where P=(Fo^2^+2Fc^2^)/3'
_refine_ls_weighting_scheme calc
_refine_ls_wR_factor_gt 0.1105
_refine_ls_wR_factor_ref 0.1364
_reflns_number_gt 1589
_reflns_number_total 2810
_reflns_threshold_expression I>2\s(I)
_cod_data_source_file ga1076.cif
_cod_data_source_block I
_cod_depositor_comments
;
The following automatic conversions were performed:

'_exptl_crystal_density_meas' value 'not measured' was changed to '?'
- the value is perceived as not measured.

Automatic conversion script
Id: cif_fix_values 3008 2015-01-20 13:52:24Z robertas 
;
_cod_original_sg_symbol_H-M 'P 21/c'
_cod_database_code 2014677
_cod_database_fobs_code 2014677

loop_
_symmetry_equiv_pos_as_xyz
'x, y, z'
'-x, y+1/2, -z+1/2'
'-x, -y, -z'
'x, -y-1/2, z-1/2'

loop_
_atom_site_label
_atom_site_fract_x
_atom_site_fract_y
_atom_site_fract_z
_atom_site_U_iso_or_equiv
_atom_site_adp_type
_atom_site_calc_flag
_atom_site_refinement_flags
_atom_site_occupancy
_atom_site_disorder_assembly
_atom_site_disorder_group
_atom_site_type_symbol
C1 0.41329(13) -0.03795(15) 0.2452(2) 0.0906(5) Uani d . 1 . . C
H1 0.4489 0.0258 0.2494 0.109 Uiso calc R 1 . . H
C2 0.45624(13) -0.12856(14) 0.1752(3) 0.0912(5) Uani d . 1 . . C
H2 0.5193 -0.1247 0.1334 0.109 Uiso calc R 1 . . H
C3 0.40668(13) -0.22299(15) 0.1672(2) 0.0961(5) Uani d . 1 . . C
H3 0.4357 -0.2840 0.1206 0.115 Uiso calc R 1 . . H
C4 0.31466(13) -0.22779(16) 0.2277(3) 0.0981(5) Uani d . 1 . . C
H4 0.2806 -0.2925 0.2216 0.118 Uiso calc R 1 . . H
C5 0.27073(13) -0.13841(14) 0.2979(3) 0.0890(4) Uani d . 1 . . C
C6 0.31862(13) -0.03781(14) 0.3102(2) 0.0897(4) Uani d . 1 . . C
O7 0.17594(9) -0.14379(10) 0.35549(19) 0.0960(4) Uani d . 1 . . O
H7 0.1660 -0.2038 0.3968 0.144 Uiso calc R 1 . . H
C8 0.27151(13) 0.05871(14) 0.3980(2) 0.0882(4) Uani d . 1 . . C
C9 0.33327(14) 0.16039(16) 0.3794(3) 0.1017(5) Uani d . 1 . . C
H9A 0.3005 0.2200 0.4326 0.153 Uiso calc R 1 . . H
H9B 0.3414 0.1744 0.2507 0.153 Uiso calc R 1 . . H
H9C 0.3966 0.1505 0.4432 0.153 Uiso calc R 1 . . H
C10 0.26617(13) 0.03819(14) 0.6043(2) 0.0933(5) Uani d . 1 . . C
H10A 0.2394 0.1002 0.6619 0.140 Uiso calc R 1 . . H
H10B 0.3310 0.0241 0.6587 0.140 Uiso calc R 1 . . H
H10C 0.2247 -0.0227 0.6226 0.140 Uiso calc R 1 . . H
C11 0.08672(14) 0.09981(15) 0.3934(3) 0.0947(5) Uani d . 1 . . C
H11 0.0906 0.0944 0.5219 0.114 Uiso calc R 1 . . H
C12 -0.00174(14) 0.12450(14) 0.3048(3) 0.0959(5) Uani d . 1 . . C
H12 -0.0563 0.1359 0.3735 0.115 Uiso calc R 1 . . H
C13 -0.01109(13) 0.13264(13) 0.1157(3) 0.0866(4) Uani d . 1 . . C
C14 0.07046(14) 0.11704(15) 0.0172(3) 0.0949(5) Uani d . 1 . . C
H14 0.0661 0.1237 -0.1111 0.114 Uiso calc R 1 . . H
C15 0.15901(13) 0.09135(15) 0.1094(3) 0.0925(5) Uani d . 1 . . C
H15 0.2133 0.0795 0.0404 0.111 Uiso calc R 1 . . H
C16 0.17051(12) 0.08251(13) 0.3007(2) 0.0846(4) Uani d . 1 . . C
O17 -0.10262(8) 0.15825(11) 0.03339(18) 0.0951(4) Uani d . 1 . . O
H17 -0.1037 0.1446 -0.0776 0.143 Uiso calc R 1 . . H

loop_
_atom_site_aniso_label
_atom_site_aniso_U_11
_atom_site_aniso_U_22
_atom_site_aniso_U_33
_atom_site_aniso_U_12
_atom_site_aniso_U_13
_atom_site_aniso_U_23
C1 0.0813(9) 0.0976(11) 0.0931(11) -0.0075(8) 0.0080(8) -0.0022(8)
C2 0.0857(10) 0.0958(11) 0.0952(11) 0.0056(8) 0.0062(8) -0.0010(9)
C3 0.0920(11) 0.0985(12) 0.0964(11) 0.0049(9) -0.0057(9) -0.0184(9)
C4 0.0896(10) 0.0954(11) 0.1081(12) 0.0042(9) -0.0038(9) -0.0135(10)
C5 0.0769(9) 0.0997(11) 0.0903(10) -0.0002(8) 0.0047(8) -0.0014(8)
C6 0.0843(10) 0.0956(11) 0.0886(10) -0.0001(8) 0.0019(8) 0.0004(8)
O7 0.0874(7) 0.0885(7) 0.1129(10) -0.0064(5) 0.0129(6) -0.0011(6)
C8 0.0849(10) 0.0865(10) 0.0916(10) -0.0029(7) -0.0059(8) 0.0017(8)
C9 0.0987(12) 0.1046(13) 0.1004(13) -0.0124(10) -0.0042(10) -0.0001(10)
C10 0.0922(11) 0.0912(11) 0.0947(11) 0.0004(8) -0.0090(9) -0.0033(8)
C11 0.0958(11) 0.1038(12) 0.0843(10) 0.0112(9) 0.0052(9) 0.0002(8)
C12 0.0884(11) 0.1013(12) 0.0988(12) 0.0065(9) 0.0118(9) -0.0014(9)
C13 0.0818(9) 0.0813(9) 0.0949(11) 0.0067(7) -0.0079(8) -0.0035(8)
C14 0.0962(12) 0.0982(12) 0.0905(11) 0.0066(9) 0.0068(9) 0.0009(9)
C15 0.0871(10) 0.0964(11) 0.0947(11) 0.0061(8) 0.0106(8) 0.0008(9)
C16 0.0879(10) 0.0785(9) 0.0869(9) -0.0012(7) 0.0016(8) -0.0017(7)
O17 0.0828(7) 0.1016(8) 0.0992(8) 0.0136(6) -0.0076(6) -0.0091(7)

loop_
_atom_type_symbol
_atom_type_description
_atom_type_scat_dispersion_real
_atom_type_scat_dispersion_imag
_atom_type_scat_source
C C 0.0033 0.0000 'International Tables Vol C Tables 4.2.6.8 and 6.1.1.4'
H H 0.0000 0.0000 'International Tables Vol C Tables 4.2.6.8 and 6.1.1.4'
O O 0.0106 0.0000 'International Tables Vol C Tables 4.2.6.8 and 6.1.1.4'

loop_
_geom_angle_atom_site_label_1
_geom_angle_atom_site_label_2
_geom_angle_atom_site_label_3
_geom_angle
C2 C1 C6 122.96(16)
C2 C1 H1 118.5
C6 C1 H1 118.5
C3 C2 C1 120.22(17)
C3 C2 H2 119.9
C1 C2 H2 119.9
C4 C3 C2 119.53(17)
C4 C3 H3 120.2
C2 C3 H3 120.2
C3 C4 C5 121.07(18)
C3 C4 H4 119.5
C5 C4 H4 119.5
C4 C5 O7 120.51(16)
C4 C5 C6 122.09(17)
O7 C5 C6 117.39(15)
C1 C6 C5 114.14(15)
C1 C6 C8 124.27(16)
C5 C6 C8 121.50(16)
C5 O7 H7 109.5
C10 C8 C6 108.93(14)
C10 C8 C9 106.63(15)
C6 C8 C9 111.65(15)
C10 C8 C16 112.69(15)
C6 C8 C16 110.56(14)
C9 C8 C16 106.34(14)
C8 C9 H9A 109.5
C8 C9 H9B 109.5
H9A C9 H9B 109.5
C8 C9 H9C 109.5
H9A C9 H9C 109.5
H9B C9 H9C 109.5
C8 C10 H10A 109.5
C8 C10 H10B 109.5
H10A C10 H10B 109.5
C8 C10 H10C 109.5
H10A C10 H10C 109.5
H10B C10 H10C 109.5
C12 C11 C16 122.82(18)
C12 C11 H11 118.6
C16 C11 H11 118.6
C11 C12 C13 120.63(18)
C11 C12 H12 119.7
C13 C12 H12 119.7
C14 C13 C12 118.76(17)
C14 C13 O17 123.15(17)
C12 C13 O17 118.08(18)
C13 C14 C15 119.65(18)
C13 C14 H14 120.2
C15 C14 H14 120.2
C14 C15 C16 122.77(17)
C14 C15 H15 118.6
C16 C15 H15 118.6
C11 C16 C15 115.36(16)
C11 C16 C8 123.65(16)
C15 C16 C8 120.97(16)
C13 O17 H17 109.5

loop_
_geom_bond_atom_site_label_1
_geom_bond_atom_site_label_2
_geom_bond_site_symmetry_2
_geom_bond_distance
_geom_bond_publ_flag
C1 C2 . 1.382(2) ?
C1 C6 . 1.400(2) ?
C1 H1 . 0.9300 ?
C2 C3 . 1.356(3) ?
C2 H2 . 0.9300 ?
C3 C4 . 1.354(2) ?
C3 H3 . 0.9300 ?
C4 C5 . 1.377(2) ?
C4 H4 . 0.9300 ?
C5 O7 . 1.383(2) ?
C5 C6 . 1.413(2) ?
C6 C8 . 1.521(2) ?
O7 H7 . 0.8200 ?
C8 C10 . 1.520(2) ?
C8 C9 . 1.532(3) ?
C8 C16 . 1.534(2) ?
C9 H9A . 0.9600 ?
C9 H9B . 0.9600 ?
C9 H9C . 0.9600 ?
C10 H10A . 0.9600 ?
C10 H10B . 0.9600 ?
C10 H10C . 0.9600 ?
C11 C12 . 1.363(2) ?
C11 C16 . 1.377(2) ?
C11 H11 . 0.9300 ?
C12 C13 . 1.370(3) ?
C12 H12 . 0.9300 ?
C13 C14 . 1.371(2) ?
C13 O17 . 1.384(2) ?
C14 C15 . 1.379(2) ?
C14 H14 . 0.9300 ?
C15 C16 . 1.387(2) ?
C15 H15 . 0.9300 ?
O17 H17 . 0.8200 ?

loop_
_geom_hbond_atom_site_label_D
_geom_hbond_atom_site_label_H
_geom_hbond_atom_site_label_A
_geom_hbond_site_symmetry_A
_geom_hbond_distance_DH
_geom_hbond_distance_HA
_geom_hbond_distance_DA
_geom_hbond_angle_DHA
O7 H7 O17 2_545 0.82 2.00 2.798(2) 163
O17 H17 O7 3 0.82 2.18 2.930(2) 152
C10 H10C O7 . 0.96 2.51 3.100(2) 120

loop_
_geom_torsion_atom_site_label_1
_geom_torsion_atom_site_label_2
_geom_torsion_atom_site_label_3
_geom_torsion_atom_site_label_4
_geom_torsion
C6 C1 C2 C3 -0.1(3)
C1 C2 C3 C4 0.3(3)
C2 C3 C4 C5 -0.3(3)
C3 C4 C5 O7 178.60(17)
C3 C4 C5 C6 0.2(3)
C2 C1 C6 C5 0.0(3)
C2 C1 C6 C8 176.38(17)
C4 C5 C6 C1 0.0(3)
O7 C5 C6 C1 -178.48(16)
C4 C5 C6 C8 -176.53(17)
O7 C5 C6 C8 5.0(3)
C1 C6 C8 C10 -108.56(19)
C5 C6 C8 C10 67.6(2)
C1 C6 C8 C9 8.9(2)
C5 C6 C8 C9 -174.92(16)
C1 C6 C8 C16 127.10(18)
C5 C6 C8 C16 -56.8(2)
C16 C11 C12 C13 0.4(3)
C11 C12 C13 C14 -0.9(3)
C11 C12 C13 O17 -179.80(16)
C12 C13 C14 C15 1.4(3)
O17 C13 C14 C15 -179.78(16)
C13 C14 C15 C16 -1.4(3)
C12 C11 C16 C15 -0.3(3)
C12 C11 C16 C8 177.69(17)
C14 C15 C16 C11 0.8(3)
C14 C15 C16 C8 -177.23(16)
C10 C8 C16 C11 9.4(2)
C6 C8 C16 C11 131.57(18)
C9 C8 C16 C11 -107.1(2)
C10 C8 C16 C15 -172.69(16)
C6 C8 C16 C15 -50.5(2)
C9 C8 C16 C15 70.8(2)

loop_
_cod_related_entry_id
_cod_related_entry_database
_cod_related_entry_code
1 ChemSpider 63234
